data_2222419
loop_
_publ_author_name
'Foucher, Daniel'
'Miles, Damion'
'Lough, Alan J.'

_publ_section_title
;
 Tetrakis[3,5-bis(trifluoromethyl)phenyl]tin(IV)
;
_journal_coeditor_code PK2165
_journal_issue 7
_journal_name_full 'Acta Crystallographica Section E'
_journal_page_first m704
_journal_paper_doi 10.1107/S1600536809019588
_journal_volume 65
_journal_year 2009
_chemical_formula_iupac '[Sn (C8 H3 F6)4]'
_chemical_formula_moiety 'C32 H12 F24 Sn'
_chemical_formula_sum 'C32 H12 F24 Sn'
_chemical_formula_weight 971.11
_chemical_name_systematic
;
Tetrakis[3,5-bis(trifluoromethyl)phenyl]tin(IV)
;
_space_group_IT_number 15
_symmetry_cell_setting monoclinic
_symmetry_space_group_name_Hall '-C 2yc'
_symmetry_space_group_name_H-M 'C 1 2/c 1'
_atom_sites_solution_hydrogens geom
_atom_sites_solution_primary direct
_atom_sites_solution_secondary difmap
_cell_angle_alpha 90.00
_cell_angle_beta 109.998(3)
_cell_angle_gamma 90.00
_cell_formula_units_Z 4
_cell_length_a 17.3506(8)
_cell_length_b 20.8038(11)
_cell_length_c 9.8944(3)
_cell_measurement_reflns_used 10930
_cell_measurement_temperature 150.0(10)
_cell_measurement_theta_max 27.5
_cell_measurement_theta_min 2.9
_cell_volume 3356.1(3)
_computing_cell_refinement 'DENZO-SMN (Otwinowski & Minor, 1997)'
_computing_data_collection 'COLLECT (Nonius, 2002)'
_computing_data_reduction 'DENZO-SMN (Otwinowski & Minor, 1997)'
_computing_molecular_graphics 'PLATON (Spek, 2009)'
_computing_publication_material 'SHELXTL (Sheldrick, 2008)'
_computing_structure_refinement 'SHELXTL (Sheldrick, 2008)'
_computing_structure_solution 'SIR92 (Altomare <i>et al.</i>,  1994)'
_diffrn_ambient_temperature 150(2)
_diffrn_detector_area_resol_mean 9
_diffrn_measured_fraction_theta_full 0.990
_diffrn_measured_fraction_theta_max 0.990
_diffrn_measurement_device_type 'Nonius KappaCCD'
_diffrn_measurement_method '\f scans and \w scans with \k offsets'
_diffrn_radiation_monochromator graphite
_diffrn_radiation_source 'fine-focus sealed tube'
_diffrn_radiation_type MoK\a
_diffrn_radiation_wavelength 0.71073
_diffrn_reflns_av_R_equivalents 0.0382
_diffrn_reflns_av_sigmaI/netI 0.0478
_diffrn_reflns_limit_h_max 20
_diffrn_reflns_limit_h_min -22
_diffrn_reflns_limit_k_max 26
_diffrn_reflns_limit_k_min -24
_diffrn_reflns_limit_l_max 12
_diffrn_reflns_limit_l_min -10
_diffrn_reflns_number 10930
_diffrn_reflns_theta_full 27.48
_diffrn_reflns_theta_max 27.48
_diffrn_reflns_theta_min 2.94
_diffrn_standards_number 0
_exptl_absorpt_coefficient_mu 0.920
_exptl_absorpt_correction_T_max 0.897
_exptl_absorpt_correction_T_min 0.798
_exptl_absorpt_correction_type multi-scan
_exptl_absorpt_process_details '(SORTAV; Blessing, 1995)'
_exptl_crystal_colour colourless
_exptl_crystal_density_diffrn 1.922
_exptl_crystal_density_method 'not measured'
_exptl_crystal_description block
_exptl_crystal_F_000 1880
_exptl_crystal_size_max 0.28
_exptl_crystal_size_mid 0.24
_exptl_crystal_size_min 0.12
_refine_diff_density_max 1.796
_refine_diff_density_min -0.692
_refine_ls_extinction_method none
_refine_ls_goodness_of_fit_ref 1.058
_refine_ls_hydrogen_treatment constr
_refine_ls_matrix_type full
_refine_ls_number_parameters 314
_refine_ls_number_reflns 3818
_refine_ls_number_restraints 211
_refine_ls_restrained_S_all 1.058
_refine_ls_R_factor_all 0.0577
_refine_ls_R_factor_gt 0.0406
_refine_ls_shift/su_max 0.001
_refine_ls_shift/su_mean 0.000
_refine_ls_structure_factor_coef Fsqd
_refine_ls_weighting_details 'calc w = 1/[\s^2^(Fo^2^)+(0.0382P)^2^+9.7798P] where P=(Fo^2^+2Fc^2^)/3'
_refine_ls_weighting_scheme calc
_refine_ls_wR_factor_gt 0.0880
_refine_ls_wR_factor_ref 0.0972
_reflns_number_gt 3142
_reflns_number_total 3818
_reflns_threshold_expression I>2\s(I)
_cod_data_source_file pk2165.cif
_cod_data_source_block I
_cod_original_sg_symbol_H-M 'C 2/c'
_cod_database_code 2222419
_cod_database_fobs_code 2222419

loop_
_symmetry_equiv_pos_as_xyz
'x, y, z'
'-x, y, -z+1/2'
'x+1/2, y+1/2, z'
'-x+1/2, y+1/2, -z+1/2'
'-x, -y, -z'
'x, -y, z-1/2'
'-x+1/2, -y+1/2, -z'
'x+1/2, -y+1/2, z-1/2'

loop_
_atom_site_type_symbol
_atom_site_label
_atom_site_fract_x
_atom_site_fract_y
_atom_site_fract_z
_atom_site_U_iso_or_equiv
_atom_site_adp_type
_atom_site_calc_flag
_atom_site_refinement_flags
_atom_site_occupancy
_atom_site_disorder_assembly
_atom_site_disorder_group
Sn Sn1 0.5000 0.204875(15) 0.2500 0.02382(11) Uani d S 1 . .
C C1 0.44875(18) 0.25591(16) 0.3883(3) 0.0241(7) Uani d . 1 . .
C C2 0.4192(2) 0.21779(17) 0.4754(3) 0.0308(7) Uani d . 1 . .
H H2A 0.4214 0.1723 0.4688 0.037 Uiso calc R 1 . .
C C3 0.3864(2) 0.24535(19) 0.5721(4) 0.0358(8) Uani d . 1 A .
C C4 0.3826(2) 0.31171(19) 0.5823(4) 0.0376(9) Uani d . 1 . .
H H4A 0.3609 0.3307 0.6489 0.045 Uiso calc R 1 . .
C C5 0.4109(2) 0.35008(17) 0.4942(4) 0.0301(7) Uani d . 1 B .
C C6 0.44410(19) 0.32238(16) 0.3985(3) 0.0269(7) Uani d . 1 . .
H H6A 0.4638 0.3491 0.3395 0.032 Uiso calc R 1 . .
C C7 0.3561(3) 0.2031(2) 0.6667(5) 0.0518(11) Uani d D 1 . .
C C8 0.4071(3) 0.42168(19) 0.5053(4) 0.0420(9) Uani d . 1 . .
C C9 0.40171(18) 0.14550(15) 0.1187(3) 0.0225(6) Uani d . 1 . .
C C10 0.32103(18) 0.15735(15) 0.1095(3) 0.0232(6) Uani d . 1 . .
H H10A 0.3099 0.1908 0.1654 0.028 Uiso calc R 1 . .
C C11 0.25646(19) 0.12090(15) 0.0196(3) 0.0234(6) Uani d . 1 . .
C C12 0.27116(19) 0.07233(15) -0.0643(3) 0.0254(7) Uani d . 1 . .
H H12A 0.2272 0.0477 -0.1264 0.030 Uiso calc R 1 . .
C C13 0.3514(2) 0.06033(16) -0.0559(3) 0.0273(7) Uani d . 1 . .
C C14 0.4159(2) 0.09614(16) 0.0350(3) 0.0270(7) Uani d . 1 . .
H H14A 0.4705 0.0869 0.0402 0.032 Uiso calc R 1 . .
C C15 0.1714(2) 0.13382(18) 0.0164(4) 0.0315(8) Uani d . 1 . .
C C16 0.3678(2) 0.00755(19) -0.1447(4) 0.0402(9) Uani d . 1 . .
F F1 0.3387(8) 0.1480(5) 0.6254(12) 0.110(5) Uani d PDU 0.510(14) A 1
F F2 0.2865(4) 0.2297(5) 0.6815(9) 0.060(3) Uani d PDU 0.510(14) A 1
F F3 0.4062(4) 0.2039(7) 0.8017(6) 0.098(4) Uani d PDU 0.510(14) A 1
F F1A 0.3073(6) 0.1557(6) 0.5899(12) 0.074(3) Uani d PDU 0.490(14) A 2
F F2A 0.3197(9) 0.2296(5) 0.7385(15) 0.151(6) Uani d PDU 0.490(14) A 2
F F3A 0.4188(4) 0.1697(6) 0.7542(13) 0.122(5) Uani d PDU 0.490(14) A 2
F F4 0.3437(13) 0.4405(10) 0.539(3) 0.113(5) Uani d PDU 0.62(5) B 1
F F5 0.4721(11) 0.4474(7) 0.5986(12) 0.078(4) Uani d PDU 0.62(5) B 1
F F6 0.3982(8) 0.4522(6) 0.3803(8) 0.062(2) Uani d PDU 0.62(5) B 1
F F4A 0.3656(14) 0.4402(16) 0.587(3) 0.081(5) Uani d PDU 0.38(5) B 2
F F5A 0.4839(9) 0.4429(9) 0.574(2) 0.064(4) Uani d PDU 0.38(5) B 2
F F6A 0.3803(18) 0.4473(12) 0.3853(13) 0.094(8) Uani d PDU 0.38(5) B 2
F F7 0.16383(14) 0.12649(15) 0.1440(2) 0.0607(7) Uani d . 1 . .
F F8 0.14807(14) 0.19481(11) -0.0251(3) 0.0595(7) Uani d . 1 . .
F F9 0.11541(12) 0.09611(11) -0.0743(2) 0.0456(6) Uani d . 1 . .
F F10 0.3779(2) -0.04902(12) -0.0768(3) 0.0724(8) Uani d . 1 . .
F F11 0.30798(17) 0.00107(16) -0.2707(3) 0.0828(10) Uani d . 1 . .
F F12 0.43615(16) 0.01590(12) -0.1746(3) 0.0568(7) Uani d . 1 . .

loop_
_atom_site_aniso_label
_atom_site_aniso_U_11
_atom_site_aniso_U_22
_atom_site_aniso_U_33
_atom_site_aniso_U_12
_atom_site_aniso_U_13
_atom_site_aniso_U_23
Sn1 0.02302(16) 0.02508(18) 0.02467(17) 0.000 0.00986(12) 0.000
C1 0.0201(14) 0.0296(17) 0.0228(15) 0.0012(13) 0.0078(12) -0.0006(13)
C2 0.0345(18) 0.0299(19) 0.0295(17) -0.0011(14) 0.0128(14) -0.0008(14)
C3 0.040(2) 0.040(2) 0.0312(18) -0.0052(16) 0.0169(16) -0.0034(16)
C4 0.041(2) 0.044(2) 0.0323(18) -0.0032(17) 0.0187(16) -0.0084(16)
C5 0.0286(17) 0.0303(18) 0.0311(17) -0.0019(14) 0.0096(14) -0.0071(15)
C6 0.0245(16) 0.0284(17) 0.0272(16) 0.0001(14) 0.0082(13) -0.0012(14)
C7 0.074(3) 0.048(3) 0.047(2) -0.003(2) 0.040(2) 0.002(2)
C8 0.054(2) 0.031(2) 0.045(2) -0.0021(19) 0.022(2) -0.0098(18)
C9 0.0243(15) 0.0221(16) 0.0216(15) -0.0004(12) 0.0086(12) 0.0005(12)
C10 0.0243(15) 0.0240(16) 0.0212(15) 0.0004(13) 0.0079(12) 0.0012(13)
C11 0.0257(15) 0.0233(16) 0.0217(15) 0.0023(13) 0.0087(12) 0.0038(13)
C12 0.0270(16) 0.0260(17) 0.0214(15) -0.0001(13) 0.0060(12) 0.0016(13)
C13 0.0319(17) 0.0243(17) 0.0264(16) 0.0036(14) 0.0108(13) -0.0021(13)
C14 0.0262(16) 0.0276(17) 0.0293(16) 0.0009(13) 0.0120(13) -0.0002(14)
C15 0.0275(17) 0.036(2) 0.0311(17) -0.0016(15) 0.0099(14) -0.0050(15)
C16 0.035(2) 0.038(2) 0.047(2) 0.0041(16) 0.0125(17) -0.0124(18)
F1 0.232(14) 0.034(4) 0.131(10) -0.017(7) 0.149(11) -0.013(6)
F2 0.033(3) 0.096(6) 0.061(4) -0.002(3) 0.028(3) 0.017(4)
F3 0.050(4) 0.204(12) 0.041(3) -0.010(5) 0.015(3) 0.054(5)
F1A 0.058(4) 0.083(7) 0.081(5) -0.038(4) 0.023(4) 0.018(4)
F2A 0.314(18) 0.066(6) 0.175(13) -0.029(10) 0.215(13) -0.028(8)
F3A 0.084(6) 0.194(12) 0.080(7) -0.029(6) 0.019(5) 0.094(8)
F4 0.127(8) 0.037(5) 0.227(14) 0.020(5) 0.128(9) -0.004(10)
F5 0.118(8) 0.044(4) 0.041(4) -0.003(5) -0.013(4) -0.012(3)
F6 0.105(5) 0.029(4) 0.058(5) -0.003(3) 0.036(5) -0.005(3)
F4A 0.135(12) 0.044(8) 0.108(11) -0.004(10) 0.098(9) -0.026(7)
F5A 0.060(7) 0.030(5) 0.110(12) -0.026(4) 0.037(7) -0.030(6)
F6A 0.149(14) 0.045(8) 0.041(7) 0.028(9) -0.030(9) 0.012(6)
F7 0.0406(13) 0.110(2) 0.0408(13) 0.0007(14) 0.0263(10) -0.0102(14)
F8 0.0309(12) 0.0405(14) 0.104(2) 0.0091(10) 0.0197(13) 0.0040(13)
F9 0.0249(10) 0.0544(14) 0.0565(14) -0.0069(10) 0.0125(9) -0.0180(11)
F10 0.107(2) 0.0271(13) 0.110(2) 0.0066(14) 0.072(2) -0.0060(14)
F11 0.0602(17) 0.101(2) 0.0673(18) 0.0213(16) -0.0035(14) -0.0584(17)
F12 0.0640(16) 0.0546(16) 0.0696(16) -0.0009(12) 0.0458(14) -0.0217(13)

loop_
_atom_type_symbol
_atom_type_description
_atom_type_scat_dispersion_real
_atom_type_scat_dispersion_imag
_atom_type_scat_source
C C 0.0033 0.0016 'International Tables Vol C Tables 4.2.6.8 and 6.1.1.4'
H H 0.0000 0.0000 'International Tables Vol C Tables 4.2.6.8 and 6.1.1.4'
F F 0.0171 0.0103 'International Tables Vol C Tables 4.2.6.8 and 6.1.1.4'
Sn Sn -0.6537 1.4246 'International Tables Vol C Tables 4.2.6.8 and 6.1.1.4'

loop_
_geom_angle_atom_site_label_1
_geom_angle_atom_site_label_2
_geom_angle_atom_site_label_3
_geom_angle_site_symmetry_1
_geom_angle_site_symmetry_3
_geom_angle
_geom_angle_publ_flag
C9 Sn1 C9 . 2_655 109.73(16) y
C9 Sn1 C1 . . 104.69(11) y
C9 Sn1 C1 2_655 . 108.35(11) ?
C9 Sn1 C1 . 2_655 108.35(11) y
C9 Sn1 C1 2_655 2_655 104.69(11) ?
C1 Sn1 C1 . 2_655 120.82(17) y
C6 C1 C2 . . 118.6(3) ?
C6 C1 Sn1 . . 125.7(2) ?
C2 C1 Sn1 . . 115.6(2) ?
C1 C2 C3 . . 121.0(3) ?
C1 C2 H2A . . 119.5 ?
C3 C2 H2A . . 119.5 ?
C4 C3 C2 . . 120.0(3) ?
C4 C3 C7 . . 120.1(3) ?
C2 C3 C7 . . 119.9(4) ?
C3 C4 C5 . . 119.4(3) ?
C3 C4 H4A . . 120.3 ?
C5 C4 H4A . . 120.3 ?
C4 C5 C6 . . 120.4(3) ?
C4 C5 C8 . . 119.5(3) ?
C6 C5 C8 . . 120.1(3) ?
C1 C6 C5 . . 120.6(3) ?
C1 C6 H6A . . 119.7 ?
C5 C6 H6A . . 119.7 ?
F1 C7 F2A . . 119.8(9) ?
F1 C7 F3 . . 110.7(7) ?
F2A C7 F3A . . 109.0(6) ?
F2A C7 F1A . . 107.7(6) ?
F3 C7 F1A . . 130.4(9) ?
F3A C7 F1A . . 101.6(6) ?
F1 C7 F2 . . 106.6(6) ?
F3 C7 F2 . . 100.6(5) ?
F3A C7 F2 . . 133.7(7) ?
F1 C7 C3 . . 116.1(6) ?
F2A C7 C3 . . 117.1(7) ?
F3 C7 C3 . . 111.8(6) ?
F3A C7 C3 . . 109.2(6) ?
F1A C7 C3 . . 111.2(7) ?
F2 C7 C3 . . 109.6(6) ?
F6A C8 F5 . . 116.9(15) ?
F5 C8 F4 . . 107.2(7) ?
F6A C8 F4A . . 111.1(12) ?
F6A C8 F5A . . 109.0(12) ?
F4A C8 F5A . . 104.5(9) ?
F5 C8 F6 . . 104.9(7) ?
F4 C8 F6 . . 104.3(8) ?
F6A C8 C5 . . 111.7(11) ?
F5 C8 C5 . . 114.3(8) ?
F4 C8 C5 . . 112.2(9) ?
F4A C8 C5 . . 112.6(15) ?
F5A C8 C5 . . 107.6(9) ?
F6 C8 C5 . . 113.2(6) ?
C14 C9 C10 . . 118.0(3) ?
C14 C9 Sn1 . . 121.2(2) ?
C10 C9 Sn1 . . 120.7(2) ?
C11 C10 C9 . . 121.1(3) ?
C11 C10 H10A . . 119.5 ?
C9 C10 H10A . . 119.5 ?
C12 C11 C10 . . 120.5(3) ?
C12 C11 C15 . . 120.2(3) ?
C10 C11 C15 . . 119.3(3) ?
C11 C12 C13 . . 118.8(3) ?
C11 C12 H12A . . 120.6 ?
C13 C12 H12A . . 120.6 ?
C14 C13 C12 . . 120.8(3) ?
C14 C13 C16 . . 120.1(3) ?
C12 C13 C16 . . 119.0(3) ?
C13 C14 C9 . . 120.9(3) ?
C13 C14 H14A . . 119.6 ?
C9 C14 H14A . . 119.6 ?
F7 C15 F9 . . 106.7(3) ?
F7 C15 F8 . . 106.3(3) ?
F9 C15 F8 . . 105.9(3) ?
F7 C15 C11 . . 112.3(3) ?
F9 C15 C11 . . 113.4(3) ?
F8 C15 C11 . . 111.6(3) ?
F11 C16 F12 . . 105.9(3) ?
F11 C16 F10 . . 108.0(3) ?
F12 C16 F10 . . 104.7(3) ?
F11 C16 C13 . . 112.5(3) ?
F12 C16 C13 . . 113.5(3) ?
F10 C16 C13 . . 111.7(3) ?

loop_
_geom_bond_atom_site_label_1
_geom_bond_atom_site_label_2
_geom_bond_site_symmetry_2
_geom_bond_distance
_geom_bond_publ_flag
Sn1 C9 . 2.146(3) y
Sn1 C9 2_655 2.146(3) ?
Sn1 C1 . 2.150(3) y
Sn1 C1 2_655 2.150(3) ?
C1 C6 . 1.391(5) ?
C1 C2 . 1.392(5) ?
C2 C3 . 1.393(5) ?
C2 H2A . 0.9500 ?
C3 C4 . 1.387(5) ?
C3 C7 . 1.504(5) ?
C4 C5 . 1.390(5) ?
C4 H4A . 0.9500 ?
C5 C6 . 1.391(5) ?
C5 C8 . 1.497(5) ?
C6 H6A . 0.9500 ?
C7 F1 . 1.220(10) ?
C7 F2A . 1.231(9) ?
C7 F3 . 1.321(7) ?
C7 F3A . 1.331(7) ?
C7 F1A . 1.351(10) ?
C7 F2 . 1.381(8) ?
C8 F6A . 1.239(14) ?
C8 F5 . 1.302(11) ?
C8 F4 . 1.313(12) ?
C8 F4A . 1.314(16) ?
C8 F5A . 1.346(14) ?
C8 F6 . 1.351(10) ?
C9 C14 . 1.393(4) ?
C9 C10 . 1.393(4) ?
C10 C11 . 1.393(4) ?
C10 H10A . 0.9500 ?
C11 C12 . 1.386(4) ?
C11 C15 . 1.489(5) ?
C12 C13 . 1.389(4) ?
C12 H12A . 0.9500 ?
C13 C14 . 1.388(5) ?
C13 C16 . 1.493(5) ?
C14 H14A . 0.9500 ?
C15 F7 . 1.323(4) ?
C15 F9 . 1.330(4) ?
C15 F8 . 1.352(4) ?
C16 F11 . 1.328(4) ?
C16 F12 . 1.328(4) ?
C16 F10 . 1.337(5) ?
